data_7014923
loop_
_publ_author_name
'Chen, Zilu'
'Liu, Xianlin'
'Zhang, Chuanbing'
'Zhang, Zhong'
'Liang, Fupei'

_publ_section_title
;
 Structure, adsorption and magnetic properties of chiral metal-organic
 frameworks bearing linear trinuclear secondary building blocks.
;
_journal_issue 9
_journal_name_full 'Dalton transactions (Cambridge, England : 2003)'
_journal_page_first 1911
_journal_page_last 1918
_journal_paper_doi 10.1039/c0dt01278e
_journal_volume 40
_journal_year 2011
_chemical_absolute_configuration rmad
_chemical_formula_moiety 'C76 H68 Co3 N14 O18, 28(H2 O)'
_chemical_formula_sum 'C76 H124 Co3 N14 O46'
_chemical_formula_weight 2146.68
_chemical_name_systematic
;
?
;
_space_group_IT_number 18
_symmetry_cell_setting orthorhombic
_symmetry_space_group_name_Hall 'P 2 2ab'
_symmetry_space_group_name_H-M 'P 21 21 2'
_atom_sites_solution_hydrogens geom
_atom_sites_solution_primary direct
_atom_sites_solution_secondary difmap
_audit_creation_method SHELXL-97
_cell_angle_alpha 90.00
_cell_angle_beta 90.00
_cell_angle_gamma 90.00
_cell_formula_units_Z 2
_cell_length_a 18.657(4)
_cell_length_b 24.380(5)
_cell_length_c 11.400(2)
_cell_measurement_reflns_used 13649
_cell_measurement_temperature 223(2)
_cell_measurement_theta_max 27.48
_cell_measurement_theta_min 3.08
_cell_volume 5185.4(18)
_computing_cell_refinement 'CrystalClear (Rigaku Inc., 2007)'
_computing_data_collection 'CrystalClear (Rigaku Inc., 2007)'
_computing_data_reduction 'CrystalClear (Rigaku Inc., 2007)'
_computing_molecular_graphics 'Bruker SHELXTL'
_computing_publication_material 'Bruker SHELXTL'
_computing_structure_refinement 'SHELXL-97 (Sheldrick, 1997)'
_computing_structure_solution 'SHELXS-97 (Sheldrick, 1990)'
_diffrn_ambient_temperature 223(2)
_diffrn_measured_fraction_theta_full 0.992
_diffrn_measured_fraction_theta_max 0.992
_diffrn_measurement_device_type 'CCD area detector'
_diffrn_measurement_method dtprofit.ref
_diffrn_radiation_monochromator graphite
_diffrn_radiation_source 'fine-focus sealed tube'
_diffrn_radiation_type MoK\a
_diffrn_radiation_wavelength 0.71073
_diffrn_reflns_av_R_equivalents 0.0638
_diffrn_reflns_av_sigmaI/netI 0.1091
_diffrn_reflns_limit_h_max 22
_diffrn_reflns_limit_h_min -16
_diffrn_reflns_limit_k_max 29
_diffrn_reflns_limit_k_min -24
_diffrn_reflns_limit_l_max 13
_diffrn_reflns_limit_l_min -10
_diffrn_reflns_number 15524
_diffrn_reflns_theta_full 25.01
_diffrn_reflns_theta_max 25.01
_diffrn_reflns_theta_min 3.08
_exptl_absorpt_coefficient_mu 0.569
_exptl_absorpt_correction_T_max 0.9453
_exptl_absorpt_correction_T_min 0.8044
_exptl_absorpt_correction_type multi-scan
_exptl_absorpt_process_details 'SADABS (Bruker, 1998)'
_exptl_crystal_colour red
_exptl_crystal_density_diffrn 1.375
_exptl_crystal_density_method 'not measured'
_exptl_crystal_description block
_exptl_crystal_F_000 2254
_exptl_crystal_size_max 0.40
_exptl_crystal_size_mid 0.15
_exptl_crystal_size_min 0.10
_refine_diff_density_max 0.534
_refine_diff_density_min -0.426
_refine_diff_density_rms 0.083
_refine_ls_abs_structure_details 'Flack H D (1983), Acta Cryst. A39, 876-881'
_refine_ls_abs_structure_Flack 0.02(2)
_refine_ls_extinction_coef 0.0048(6)
_refine_ls_extinction_expression Fc^*^=kFc[1+0.001xFc^2^\l^3^/sin(2\q)]^-1/4^
_refine_ls_extinction_method SHELXL
_refine_ls_goodness_of_fit_ref 1.083
_refine_ls_hydrogen_treatment constr
_refine_ls_matrix_type full
_refine_ls_number_parameters 633
_refine_ls_number_reflns 8497
_refine_ls_number_restraints 0
_refine_ls_restrained_S_all 1.083
_refine_ls_R_factor_all 0.0966
_refine_ls_R_factor_gt 0.0721
_refine_ls_shift/su_max 0.000
_refine_ls_shift/su_mean 0.000
_refine_ls_structure_factor_coef Fsqd
_refine_ls_weighting_details 'calc w=1/[\s^2^(Fo^2^)+(0.0729P)^2^+0.0000P] where P=(Fo^2^+2Fc^2^)/3'
_refine_ls_weighting_scheme calc
_refine_ls_wR_factor_gt 0.1533
_refine_ls_wR_factor_ref 0.1725
_reflns_number_gt 6640
_reflns_number_total 8497
_reflns_threshold_expression >2sigma(I)
_cod_data_source_file C0DT01278E.TXT
_cod_data_source_block b
_cod_original_sg_symbol_Hall 'P 2 2ab '
_cod_original_sg_symbol_H-M P21212
_cod_database_code 7014923

loop_
_symmetry_equiv_pos_as_xyz
'x, y, z'
'-x, -y, z'
'-x+1/2, y+1/2, -z'
'x+1/2, -y+1/2, -z'

loop_
_atom_site_label
_atom_site_type_symbol
_atom_site_fract_x
_atom_site_fract_y
_atom_site_fract_z
_atom_site_U_iso_or_equiv
_atom_site_adp_type
_atom_site_occupancy
_atom_site_symmetry_multiplicity
_atom_site_calc_flag
_atom_site_refinement_flags
_atom_site_disorder_assembly
_atom_site_disorder_group
Co1 Co 0.5000 0.5000 0.45986(10) 0.0228(3) Uani 1 2 d S . .
Co2 Co 0.69972(4) 0.48131(3) 0.46481(7) 0.0266(2) Uani 1 1 d . . .
C1 C 0.6175(3) 0.3985(2) 0.4622(6) 0.0263(12) Uani 1 1 d . . .
C2 C 0.5706(3) 0.3473(2) 0.4666(6) 0.0296(13) Uani 1 1 d . . .
H2 H 0.5254 0.3550 0.4244 0.036 Uiso 1 1 calc R . .
C3 C 0.5525(4) 0.3320(3) 0.5935(6) 0.0385(17) Uani 1 1 d . . .
H3A H 0.5954 0.3191 0.6329 0.058 Uiso 1 1 calc R . .
H3B H 0.5166 0.3032 0.5939 0.058 Uiso 1 1 calc R . .
H3C H 0.5339 0.3639 0.6340 0.058 Uiso 1 1 calc R . .
C4 C 0.6146(3) 0.2983(3) 0.2942(6) 0.0354(16) Uani 1 1 d . . .
C5 C 0.6612(4) 0.2530(3) 0.2479(6) 0.0338(15) Uani 1 1 d . . .
C6 C 0.6502(4) 0.2314(3) 0.1376(6) 0.0390(16) Uani 1 1 d . . .
H6 H 0.6112 0.2436 0.0924 0.047 Uiso 1 1 calc R . .
C7 C 0.6952(4) 0.1924(3) 0.0930(6) 0.0415(17) Uani 1 1 d . . .
C8 C 0.7524(4) 0.1728(3) 0.1595(6) 0.0395(17) Uani 1 1 d . . .
H8 H 0.7842 0.1468 0.1276 0.047 Uiso 1 1 calc R . .
C9 C 0.7622(4) 0.1921(3) 0.2744(6) 0.0392(16) Uani 1 1 d . . .
C10 C 0.7171(4) 0.2341(2) 0.3171(6) 0.0332(15) Uani 1 1 d . . .
H10 H 0.7250 0.2491 0.3919 0.040 Uiso 1 1 calc R . .
C11 C 0.6835(4) 0.1691(3) -0.0264(7) 0.0472(18) Uani 1 1 d . . .
C12 C 0.5523(5) 0.1873(5) -0.2429(8) 0.078(3) Uani 1 1 d . . .
H12A H 0.5355 0.2240 -0.2255 0.117 Uiso 1 1 calc R . .
H12B H 0.5291 0.1613 -0.1908 0.117 Uiso 1 1 calc R . .
H12C H 0.5409 0.1782 -0.3236 0.117 Uiso 1 1 calc R . .
C13 C 0.6325(4) 0.1847(3) -0.2254(6) 0.0454(19) Uani 1 1 d . . .
H13 H 0.6476 0.1461 -0.2364 0.054 Uiso 1 1 calc R . .
C14 C 0.6721(4) 0.2193(4) -0.3149(7) 0.053(2) Uani 1 1 d . . .
C15 C 0.8208(4) 0.1689(3) 0.3478(6) 0.0355(16) Uani 1 1 d . . .
C16 C 0.8527(4) 0.1711(3) 0.6669(6) 0.0465(19) Uani 1 1 d . . .
H16A H 0.8064 0.1570 0.6912 0.070 Uiso 1 1 calc R . .
H16B H 0.8520 0.2109 0.6701 0.070 Uiso 1 1 calc R . .
H16C H 0.8896 0.1573 0.7189 0.070 Uiso 1 1 calc R . .
C17 C 0.8684(3) 0.1525(2) 0.5410(6) 0.0319(14) Uani 1 1 d . . .
H17 H 0.9144 0.1687 0.5150 0.038 Uiso 1 1 calc R . .
C18 C 0.8741(3) 0.0898(2) 0.5367(5) 0.0252(12) Uani 1 1 d . . .
C19 C 0.7368(4) 0.5218(3) 0.8346(5) 0.0373(15) Uani 1 1 d . . .
H19 H 0.7593 0.5514 0.8725 0.045 Uiso 1 1 calc R . .
C20 C 0.7340(3) 0.5198(3) 0.7141(5) 0.0365(15) Uani 1 1 d . . .
H20 H 0.7550 0.5487 0.6718 0.044 Uiso 1 1 calc R . .
C21 C 0.6755(4) 0.4382(3) 0.7181(6) 0.0378(16) Uani 1 1 d . . .
H21 H 0.6539 0.4087 0.6786 0.045 Uiso 1 1 calc R . .
C22 C 0.6768(4) 0.4364(3) 0.8384(6) 0.0394(17) Uani 1 1 d . . .
H22 H 0.6579 0.4060 0.8785 0.047 Uiso 1 1 calc R . .
C23 C 0.7061(3) 0.4797(3) 0.9000(5) 0.0334(14) Uani 1 1 d . . .
C24 C 0.7063(3) 0.4793(3) 1.0300(6) 0.0320(13) Uani 1 1 d . . .
C25 C 0.7218(4) 0.4329(3) 1.0946(6) 0.0475(19) Uani 1 1 d . . .
H25 H 0.7342 0.4002 1.0561 0.057 Uiso 1 1 calc R . .
C26 C 0.7190(4) 0.4344(3) 1.2164(6) 0.0435(18) Uani 1 1 d . . .
H26 H 0.7310 0.4026 1.2589 0.052 Uiso 1 1 calc R . .
C27 C 0.6856(4) 0.5242(3) 1.2116(6) 0.0395(16) Uani 1 1 d . . .
H27 H 0.6725 0.5563 1.2519 0.047 Uiso 1 1 calc R . .
C28 C 0.6885(4) 0.5265(3) 1.0924(6) 0.0393(16) Uani 1 1 d . . .
H28 H 0.6787 0.5595 1.0527 0.047 Uiso 1 1 calc R . .
C29 C 0.8544(4) 0.4472(3) 0.4812(11) 0.076(3) Uani 1 1 d . . .
H29 H 0.8329 0.4136 0.5012 0.091 Uiso 1 1 calc R . .
C30 C 0.9275(4) 0.4491(3) 0.4773(11) 0.075(3) Uani 1 1 d . . .
H30 H 0.9548 0.4176 0.4938 0.090 Uiso 1 1 calc R . .
C31 C 0.9604(3) 0.4976(3) 0.4491(7) 0.0447(17) Uani 1 1 d . . .
C32 C 0.9164(4) 0.5419(3) 0.4278(10) 0.073(3) Uani 1 1 d . . .
H32 H 0.9362 0.5763 0.4097 0.088 Uiso 1 1 calc R . .
C33 C 0.8435(4) 0.5354(3) 0.4333(9) 0.066(3) Uani 1 1 d . . .
H33 H 0.8146 0.5662 0.4175 0.079 Uiso 1 1 calc R . .
C34 C 0.5103(3) 0.4537(2) 0.2100(5) 0.0299(14) Uani 1 1 d . . .
H34 H 0.5180 0.4208 0.2509 0.036 Uiso 1 1 calc R . .
C35 C 0.5100(4) 0.4525(3) 0.0910(5) 0.0335(15) Uani 1 1 d . . .
H35 H 0.5168 0.4189 0.0522 0.040 Uiso 1 1 calc R . .
C36 C 0.5000 0.5000 0.0252(8) 0.0246(17) Uani 1 2 d S . .
C37 C 0.5000 0.5000 -0.1036(8) 0.0274(19) Uani 1 2 d S . .
C38 C 0.4656(4) 0.4592(2) -0.1672(6) 0.0318(15) Uani 1 1 d . . .
H38 H 0.4415 0.4306 -0.1283 0.038 Uiso 1 1 calc R . .
C39 C 0.4671(3) 0.4611(3) -0.2880(5) 0.0302(14) Uani 1 1 d . . .
H39 H 0.4433 0.4330 -0.3291 0.036 Uiso 1 1 calc R . .
N1 N 0.6064(3) 0.3017(2) 0.4090(4) 0.0306(12) Uani 1 1 d . . .
H1 H 0.6232 0.2753 0.4524 0.037 Uiso 1 1 calc R . .
N2 N 0.6507(4) 0.2007(3) -0.1045(5) 0.0495(16) Uani 1 1 d . . .
H2A H 0.6390 0.2337 -0.0824 0.059 Uiso 1 1 calc R . .
N3 N 0.8115(3) 0.17191(19) 0.4654(5) 0.0321(11) Uani 1 1 d . . .
H3 H 0.7721 0.1852 0.4949 0.039 Uiso 1 1 calc R . .
N4 N 0.7028(3) 0.4789(2) 0.6527(4) 0.0301(12) Uani 1 1 d . . .
N5 N 0.7000(3) 0.4797(2) 1.2750(4) 0.0319(12) Uani 1 1 d . . .
N6 N 0.8114(2) 0.48904(19) 0.4591(5) 0.0294(11) Uani 1 1 d . . .
N7 N 0.5000 0.5000 0.2719(6) 0.0298(16) Uani 1 2 d S . .
N8 N 0.5000 0.5000 -0.3511(6) 0.0249(16) Uani 1 2 d S . .
O1 O 0.59072(19) 0.44628(15) 0.4644(4) 0.0262(8) Uani 1 1 d . . .
O2 O 0.6857(2) 0.39360(15) 0.4617(4) 0.0281(9) Uani 1 1 d . . .
O3 O 0.5869(3) 0.3324(2) 0.2264(4) 0.0466(13) Uani 1 1 d . . .
O4 O 0.7063(3) 0.2602(2) -0.2801(5) 0.0623(15) Uani 1 1 d . . .
O5 O 0.6655(3) 0.2054(3) -0.4213(4) 0.0621(16) Uani 1 1 d . . .
O6 O 0.7011(4) 0.1211(2) -0.0509(5) 0.084(2) Uani 1 1 d . . .
O7 O 0.8168(2) 0.06276(16) 0.5287(4) 0.0293(9) Uani 1 1 d . . .
O8 O 0.9363(2) 0.06982(15) 0.5471(4) 0.0282(9) Uani 1 1 d . . .
O9 O 0.8739(2) 0.1483(2) 0.3042(4) 0.0447(12) Uani 1 1 d . . .
O10 O 0.5866(3) 0.3269(2) 0.9676(6) 0.0766(18) Uani 1 1 d . . .
H101 H 0.5837 0.3323 1.0416 0.115 Uiso 1 1 d R . .
H102 H 0.6310 0.3234 0.9527 0.115 Uiso 1 1 d R . .
O11 O 0.7846(3) 0.3208(2) 0.5723(5) 0.0730(18) Uani 1 1 d . . .
H111 H 0.7549 0.3427 0.5404 0.110 Uiso 1 1 d R . .
H112 H 0.7622 0.2932 0.5998 0.110 Uiso 1 1 d R . .
O12 O 0.5449(4) 0.1663(3) 0.4524(7) 0.100(2) Uani 1 1 d . . .
H121 H 0.5836 0.1848 0.4520 0.150 Uiso 1 1 d R . .
H122 H 0.5057 0.1782 0.4807 0.150 Uiso 1 1 d R . .
O13 O 0.9116(4) 0.2932(3) 0.4526(8) 0.108(3) Uani 1 1 d . . .
H131 H 0.8748 0.3083 0.4832 0.161 Uiso 1 1 d R . .
H132 H 0.9251 0.3105 0.3916 0.161 Uiso 1 1 d R . .
O14 O 0.9423(5) 0.1781(3) 0.0944(7) 0.120(3) Uani 1 1 d . . .
H141 H 0.9862 0.1768 0.0743 0.180 Uiso 1 1 d R . .
H142 H 0.9378 0.1922 0.1624 0.180 Uiso 1 1 d R . .
O15 O 0.7562(6) 0.3150(3) 0.9111(7) 0.141(4) Uani 1 1 d . . .
H151 H 0.7391 0.2897 0.8679 0.212 Uiso 1 1 d R . .
H152 H 0.7924 0.3036 0.9492 0.212 Uiso 1 1 d R . .
O16 O 0.8766(5) 0.2792(4) 0.0371(10) 0.146(4) Uani 1 1 d . . .
H161 H 0.8749 0.2441 0.0372 0.219 Uiso 1 1 d R . .
H162 H 0.9170 0.2897 0.0104 0.219 Uiso 1 1 d R . .
O17 O 0.8677(4) 0.3444(4) 0.2377(9) 0.121(3) Uani 1 1 d . . .
H171 H 0.8487 0.3440 0.3056 0.181 Uiso 1 1 d R . .
H172 H 0.8814 0.3121 0.2196 0.181 Uiso 1 1 d R . .
O18 O 0.5972(5) 0.0350(4) 0.9381(11) 0.163(4) Uani 1 1 d . . .
H181 H 0.6281 0.0606 0.9428 0.245 Uiso 1 1 d R . .
H182 H 0.5776 0.0356 0.8705 0.245 Uiso 1 1 d R . .
O19 O 0.8523(6) 0.3847(5) 0.7683(10) 0.166(4) Uani 1 1 d . . .
H191 H 0.8330 0.3665 0.7130 0.250 Uiso 1 1 d R . .
H192 H 0.8368 0.3774 0.8341 0.250 Uiso 1 1 d R . .
O20 O 0.9514(6) 0.4307(4) 0.1255(11) 0.172(5) Uani 1 1 d . . .
H201 H 0.9556 0.4548 0.0715 0.257 Uiso 1 1 d R . .
H202 H 0.9081 0.4297 0.1492 0.257 Uiso 1 1 d R . .
O21 O 0.5797(6) 0.9961(6) 0.1807(11) 0.191(5) Uani 1 1 d . . .
H211 H 0.5744 0.9836 0.1113 0.286 Uiso 1 1 d R . .
H212 H 0.5791 0.9696 0.2297 0.286 Uiso 1 1 d R . .
O22 O 0.5745(9) 0.1044(6) 0.2551(13) 0.239(7) Uani 1 1 d . . .
H221 H 0.5464 0.1155 0.2015 0.359 Uiso 1 1 d R . .
H222 H 0.5683 0.1235 0.3169 0.359 Uiso 1 1 d R . .
O23 O 0.9751(10) 0.3590(7) 0.9234(14) 0.276(9) Uani 1 1 d . . .
H231 H 0.9687 0.3801 0.9820 0.413 Uiso 1 1 d R . .
H232 H 0.9402 0.3669 0.8785 0.413 Uiso 1 1 d R . .

loop_
_atom_site_aniso_label
_atom_site_aniso_U_11
_atom_site_aniso_U_22
_atom_site_aniso_U_33
_atom_site_aniso_U_23
_atom_site_aniso_U_13
_atom_site_aniso_U_12
Co1 0.0239(6) 0.0249(5) 0.0196(5) 0.000 0.000 0.0004(4)
Co2 0.0249(4) 0.0330(4) 0.0218(4) 0.0004(4) -0.0007(4) -0.0003(4)
C1 0.027(3) 0.034(3) 0.018(3) -0.002(3) -0.001(3) 0.003(3)
C2 0.025(3) 0.029(3) 0.035(3) -0.003(3) -0.001(3) 0.002(2)
C3 0.041(4) 0.039(4) 0.036(4) 0.002(3) 0.014(3) -0.003(3)
C4 0.033(4) 0.030(3) 0.043(4) -0.005(3) 0.001(3) -0.002(3)
C5 0.041(4) 0.034(3) 0.026(3) 0.005(3) 0.000(3) 0.009(3)
C6 0.037(4) 0.048(4) 0.032(4) 0.002(3) -0.007(3) 0.015(3)
C7 0.053(4) 0.042(4) 0.030(4) -0.008(3) -0.002(3) 0.014(4)
C8 0.056(5) 0.036(3) 0.026(3) -0.006(3) -0.001(3) 0.017(3)
C9 0.054(4) 0.035(3) 0.029(4) 0.003(3) -0.003(3) 0.011(3)
C10 0.049(4) 0.027(3) 0.024(3) -0.003(3) -0.002(3) 0.007(3)
C11 0.060(5) 0.046(4) 0.035(4) -0.013(4) -0.006(4) 0.027(3)
C12 0.059(6) 0.124(9) 0.050(6) -0.001(6) -0.004(4) -0.018(6)
C13 0.054(5) 0.062(5) 0.020(3) -0.003(3) -0.002(3) -0.005(4)
C14 0.053(5) 0.073(6) 0.032(4) -0.002(4) 0.001(4) 0.011(4)
C15 0.037(4) 0.027(3) 0.042(4) 0.002(3) 0.004(3) 0.008(3)
C16 0.063(5) 0.044(4) 0.032(4) -0.007(3) -0.008(4) 0.015(4)
C17 0.028(3) 0.034(3) 0.033(3) -0.002(3) -0.005(3) 0.002(3)
C18 0.031(3) 0.036(3) 0.008(2) 0.004(3) 0.003(3) -0.002(3)
C19 0.045(4) 0.044(4) 0.023(3) -0.003(3) 0.001(3) -0.008(3)
C20 0.039(4) 0.049(4) 0.022(3) 0.004(3) -0.001(3) -0.005(3)
C21 0.046(4) 0.043(4) 0.024(3) -0.001(3) -0.004(3) -0.015(3)
C22 0.052(5) 0.042(4) 0.024(3) 0.002(3) 0.005(3) -0.015(3)
C23 0.037(4) 0.040(3) 0.024(3) 0.001(3) -0.002(3) 0.000(3)
C24 0.033(3) 0.044(3) 0.019(3) 0.002(3) 0.002(3) 0.000(3)
C25 0.068(5) 0.051(4) 0.024(3) -0.007(3) 0.001(3) 0.017(4)
C26 0.054(5) 0.046(4) 0.031(4) -0.002(3) 0.007(3) 0.017(4)
C27 0.057(5) 0.036(4) 0.026(3) -0.011(3) 0.003(3) 0.000(3)
C28 0.051(4) 0.037(4) 0.030(3) 0.003(3) -0.006(3) -0.007(3)
C29 0.035(4) 0.046(4) 0.146(10) 0.022(5) 0.012(5) -0.003(3)
C30 0.029(4) 0.048(5) 0.149(10) 0.019(6) -0.005(5) 0.000(3)
C31 0.028(3) 0.050(4) 0.056(5) -0.002(4) -0.001(3) -0.005(3)
C32 0.024(4) 0.045(4) 0.150(11) 0.039(5) -0.001(5) -0.002(3)
C33 0.032(4) 0.046(4) 0.121(9) 0.015(5) -0.007(5) 0.002(3)
C34 0.043(4) 0.018(3) 0.029(3) 0.004(3) -0.001(3) 0.003(3)
C35 0.048(4) 0.030(3) 0.022(3) -0.007(3) 0.000(3) 0.003(3)
C36 0.031(4) 0.025(4) 0.018(4) 0.000 0.000 -0.001(4)
C37 0.023(4) 0.034(5) 0.025(4) 0.000 0.000 0.005(4)
C38 0.040(4) 0.025(3) 0.030(3) 0.001(3) 0.005(3) -0.008(3)
C39 0.034(4) 0.032(3) 0.025(3) -0.007(3) 0.000(3) -0.004(3)
N1 0.038(3) 0.025(3) 0.029(3) -0.001(2) -0.002(2) 0.007(2)
N2 0.067(4) 0.055(4) 0.026(3) 0.001(3) 0.002(3) 0.010(3)
N3 0.037(3) 0.032(2) 0.027(3) 0.006(3) 0.000(3) 0.008(2)
N4 0.027(3) 0.036(3) 0.027(3) 0.000(2) 0.000(2) -0.002(3)
N5 0.028(3) 0.042(3) 0.026(3) 0.006(3) -0.001(2) 0.001(3)
N6 0.024(2) 0.034(3) 0.030(3) 0.004(3) 0.002(2) -0.003(2)
N7 0.032(4) 0.030(4) 0.028(4) 0.000 0.000 0.003(4)
N8 0.032(4) 0.022(3) 0.020(4) 0.000 0.000 -0.002(3)
O1 0.026(2) 0.026(2) 0.027(2) -0.004(2) -0.003(2) 0.0018(16)
O2 0.026(2) 0.031(2) 0.028(2) 0.001(2) 0.000(2) 0.0040(16)
O3 0.061(3) 0.041(3) 0.037(3) 0.002(2) -0.007(2) 0.023(2)
O4 0.072(4) 0.069(4) 0.047(3) 0.004(3) 0.002(3) -0.008(3)
O5 0.060(4) 0.092(4) 0.034(3) -0.006(3) 0.006(3) -0.002(3)
O6 0.130(5) 0.069(4) 0.052(4) -0.021(3) -0.024(4) 0.049(4)
O7 0.031(2) 0.032(2) 0.025(2) -0.003(2) 0.000(2) 0.0031(18)
O8 0.026(2) 0.027(2) 0.032(2) -0.002(2) -0.004(2) 0.0033(17)
O9 0.046(3) 0.048(3) 0.041(3) -0.005(2) -0.002(2) 0.018(2)
O10 0.100(5) 0.066(4) 0.064(4) 0.014(4) 0.003(4) 0.015(3)
O11 0.060(4) 0.073(4) 0.086(5) 0.030(3) 0.003(3) 0.018(3)
O12 0.096(5) 0.100(5) 0.105(6) 0.002(5) -0.019(5) -0.025(4)
O13 0.100(6) 0.107(6) 0.116(7) -0.005(5) 0.032(5) -0.004(4)
O14 0.152(7) 0.094(5) 0.114(7) 0.025(5) 0.072(6) 0.031(5)
O15 0.269(12) 0.080(5) 0.075(6) -0.012(4) -0.023(7) 0.014(7)
O16 0.185(10) 0.106(6) 0.147(9) 0.026(7) -0.026(8) -0.007(6)
O17 0.094(6) 0.128(7) 0.140(8) 0.006(6) 0.005(5) 0.027(5)
O18 0.123(7) 0.133(8) 0.234(14) -0.038(8) -0.026(9) -0.023(6)
O19 0.152(9) 0.217(12) 0.131(9) 0.029(8) -0.024(7) 0.043(8)
O20 0.171(10) 0.112(8) 0.232(14) 0.006(8) 0.035(9) -0.001(7)
O21 0.142(9) 0.257(15) 0.172(11) -0.024(11) -0.002(7) -0.079(10)
O22 0.315(19) 0.274(17) 0.129(11) -0.018(11) 0.011(12) -0.044(15)
O23 0.33(2) 0.30(2) 0.201(18) 0.009(15) 0.047(14) 0.069(17)

loop_
_atom_type_symbol
_atom_type_description
_atom_type_scat_dispersion_real
_atom_type_scat_dispersion_imag
_atom_type_scat_source
C C 0.0033 0.0016 'International Tables Vol C Tables 4.2.6.8 and 6.1.1.4'
H H 0.0000 0.0000 'International Tables Vol C Tables 4.2.6.8 and 6.1.1.4'
N N 0.0061 0.0033 'International Tables Vol C Tables 4.2.6.8 and 6.1.1.4'
O O 0.0106 0.0060 'International Tables Vol C Tables 4.2.6.8 and 6.1.1.4'
Co Co 0.3494 0.9721 'International Tables Vol C Tables 4.2.6.8 and 6.1.1.4'

loop_
_geom_angle_atom_site_label_1
_geom_angle_atom_site_label_2
_geom_angle_atom_site_label_3
_geom_angle
_geom_angle_site_symmetry_1
_geom_angle_site_symmetry_3
_geom_angle_publ_flag
O8 Co1 O8 175.6(3) 4_456 3_656 ?
O8 Co1 O1 87.26(15) 4_456 . ?
O8 Co1 O1 92.84(15) 3_656 . ?
O8 Co1 O1 92.84(15) 4_456 2_665 ?
O8 Co1 O1 87.26(15) 3_656 2_665 ?
O1 Co1 O1 177.2(2) . 2_665 ?
O8 Co1 N7 87.80(13) 4_456 . ?
O8 Co1 N7 87.80(13) 3_656 . ?
O1 Co1 N7 91.40(12) . . ?
O1 Co1 N7 91.40(12) 2_665 . ?
O8 Co1 N8 92.20(13) 4_456 1_556 ?
O8 Co1 N8 92.20(13) 3_656 1_556 ?
O1 Co1 N8 88.60(12) . 1_556 ?
O1 Co1 N8 88.60(12) 2_665 1_556 ?
N7 Co1 N8 180.000(2) . 1_556 ?
O7 Co2 N6 93.72(17) 3_656 . ?
O7 Co2 N4 89.7(2) 3_656 . ?
N6 Co2 N4 90.4(2) . . ?
O7 Co2 O2 164.18(15) 3_656 . ?
N6 Co2 O2 102.09(16) . . ?
N4 Co2 O2 89.57(19) . . ?
O7 Co2 N5 93.17(19) 3_656 1_554 ?
N6 Co2 N5 88.17(19) . 1_554 ?
N4 Co2 N5 176.88(19) . 1_554 ?
O2 Co2 N5 88.02(19) . 1_554 ?
O7 Co2 O1 103.95(15) 3_656 . ?
N6 Co2 O1 162.28(16) . . ?
N4 Co2 O1 90.91(18) . . ?
O2 Co2 O1 60.26(14) . . ?
N5 Co2 O1 89.61(18) 1_554 . ?
O1 C1 O2 118.6(5) . . ?
O1 C1 C2 121.7(5) . . ?
O2 C1 C2 119.7(5) . . ?
N1 C2 C1 110.3(5) . . ?
N1 C2 C3 110.0(5) . . ?
C1 C2 C3 111.0(6) . . ?
N1 C2 H2 108.5 . . ?
C1 C2 H2 108.5 . . ?
C3 C2 H2 108.5 . . ?
C2 C3 H3A 109.5 . . ?
C2 C3 H3B 109.5 . . ?
H3A C3 H3B 109.5 . . ?
C2 C3 H3C 109.5 . . ?
H3A C3 H3C 109.5 . . ?
H3B C3 H3C 109.5 . . ?
O3 C4 N1 121.5(6) . . ?
O3 C4 C5 120.9(6) . . ?
N1 C4 C5 117.5(6) . . ?
C6 C5 C10 120.3(6) . . ?
C6 C5 C4 121.1(6) . . ?
C10 C5 C4 118.7(6) . . ?
C7 C6 C5 120.9(6) . . ?
C7 C6 H6 119.5 . . ?
C5 C6 H6 119.5 . . ?
C6 C7 C8 120.5(6) . . ?
C6 C7 C11 121.0(6) . . ?
C8 C7 C11 118.5(6) . . ?
C7 C8 C9 119.4(6) . . ?
C7 C8 H8 120.3 . . ?
C9 C8 H8 120.3 . . ?
C8 C9 C10 119.3(6) . . ?
C8 C9 C15 119.5(6) . . ?
C10 C9 C15 121.2(6) . . ?
C5 C10 C9 119.5(6) . . ?
C5 C10 H10 120.3 . . ?
C9 C10 H10 120.3 . . ?
O6 C11 N2 121.1(7) . . ?
O6 C11 C7 121.6(7) . . ?
N2 C11 C7 117.3(6) . . ?
C13 C12 H12A 109.5 . . ?
C13 C12 H12B 109.5 . . ?
H12A C12 H12B 109.5 . . ?
C13 C12 H12C 109.5 . . ?
H12A C12 H12C 109.5 . . ?
H12B C12 H12C 109.5 . . ?
N2 C13 C12 109.9(6) . . ?
N2 C13 C14 111.7(6) . . ?
C12 C13 C14 111.7(7) . . ?
N2 C13 H13 107.8 . . ?
C12 C13 H13 107.8 . . ?
C14 C13 H13 107.8 . . ?
O4 C14 O5 124.6(8) . . ?
O4 C14 C13 118.7(7) . . ?
O5 C14 C13 116.7(8) . . ?
O9 C15 N3 122.1(6) . . ?
O9 C15 C9 121.7(6) . . ?
N3 C15 C9 116.2(6) . . ?
C17 C16 H16A 109.5 . . ?
C17 C16 H16B 109.5 . . ?
H16A C16 H16B 109.5 . . ?
C17 C16 H16C 109.5 . . ?
H16A C16 H16C 109.5 . . ?
H16B C16 H16C 109.5 . . ?
N3 C17 C18 110.9(5) . . ?
N3 C17 C16 108.6(5) . . ?
C18 C17 C16 109.7(6) . . ?
N3 C17 H17 109.2 . . ?
C18 C17 H17 109.2 . . ?
C16 C17 H17 109.2 . . ?
O7 C18 O8 125.7(5) . . ?
O7 C18 C17 117.8(5) . . ?
O8 C18 C17 116.4(5) . . ?
C20 C19 C23 119.5(6) . . ?
C20 C19 H19 120.3 . . ?
C23 C19 H19 120.3 . . ?
N4 C20 C19 124.1(6) . . ?
N4 C20 H20 117.9 . . ?
C19 C20 H20 117.9 . . ?
N4 C21 C22 125.0(6) . . ?
N4 C21 H21 117.5 . . ?
C22 C21 H21 117.5 . . ?
C21 C22 C23 119.4(6) . . ?
C21 C22 H22 120.3 . . ?
C23 C22 H22 120.3 . . ?
C22 C23 C19 117.1(6) . . ?
C22 C23 C24 120.2(6) . . ?
C19 C23 C24 122.7(6) . . ?
C25 C24 C28 117.0(6) . . ?
C25 C24 C23 122.8(6) . . ?
C28 C24 C23 120.2(6) . . ?
C24 C25 C26 120.3(6) . . ?
C24 C25 H25 119.9 . . ?
C26 C25 H25 119.9 . . ?
N5 C26 C25 122.0(6) . . ?
N5 C26 H26 119.0 . . ?
C25 C26 H26 119.0 . . ?
N5 C27 C28 124.6(6) . . ?
N5 C27 H27 117.7 . . ?
C28 C27 H27 117.7 . . ?
C27 C28 C24 119.0(6) . . ?
C27 C28 H28 120.5 . . ?
C24 C28 H28 120.5 . . ?
N6 C29 C30 125.0(7) . . ?
N6 C29 H29 117.5 . . ?
C30 C29 H29 117.5 . . ?
C29 C30 C31 119.0(7) . . ?
C29 C30 H30 120.5 . . ?
C31 C30 H30 120.5 . . ?
C30 C31 C32 116.8(6) . . ?
C30 C31 C31 121.0(8) . 2_765 ?
C32 C31 C31 122.0(8) . 2_765 ?
C33 C32 C31 119.5(7) . . ?
C33 C32 H32 120.3 . . ?
C31 C32 H32 120.3 . . ?
N6 C33 C32 124.1(7) . . ?
N6 C33 H33 117.9 . . ?
C32 C33 H33 117.9 . . ?
N7 C34 C35 122.8(6) . . ?
N7 C34 H34 118.6 . . ?
C35 C34 H34 118.6 . . ?
C34 C35 C36 121.4(6) . . ?
C34 C35 H35 119.3 . . ?
C36 C35 H35 119.3 . . ?
C35 C36 C35 114.8(8) . 2_665 ?
C35 C36 C37 122.6(4) . . ?
C35 C36 C37 122.6(4) 2_665 . ?
C38 C37 C38 117.1(8) . 2_665 ?
C38 C37 C36 121.5(4) . . ?
C38 C37 C36 121.5(4) 2_665 . ?
C39 C38 C37 119.2(6) . . ?
C39 C38 H38 120.4 . . ?
C37 C38 H38 120.4 . . ?
N8 C39 C38 124.7(6) . . ?
N8 C39 H39 117.7 . . ?
C38 C39 H39 117.7 . . ?
C4 N1 C2 123.3(6) . . ?
C4 N1 H1 118.3 . . ?
C2 N1 H1 118.3 . . ?
C11 N2 C13 125.4(6) . . ?
C11 N2 H2A 117.3 . . ?
C13 N2 H2A 117.3 . . ?
C15 N3 C17 118.5(5) . . ?
C15 N3 H3 120.7 . . ?
C17 N3 H3 120.7 . . ?
C21 N4 C20 114.9(5) . . ?
C21 N4 Co2 124.5(4) . . ?
C20 N4 Co2 120.6(4) . . ?
C27 N5 C26 117.0(6) . . ?
C27 N5 Co2 121.8(4) . 1_556 ?
C26 N5 Co2 121.0(4) . 1_556 ?
C33 N6 C29 115.6(6) . . ?
C33 N6 Co2 122.5(4) . . ?
C29 N6 Co2 121.9(4) . . ?
C34 N7 C34 116.7(7) . 2_665 ?
C34 N7 Co1 121.7(4) . . ?
C34 N7 Co1 121.7(4) 2_665 . ?
C39 N8 C39 115.1(7) 2_665 . ?
C39 N8 Co1 122.5(4) 2_665 1_554 ?
C39 N8 Co1 122.5(4) . 1_554 ?
C1 O1 Co1 150.9(4) . . ?
C1 O1 Co2 89.5(3) . . ?
Co1 O1 Co2 119.47(17) . . ?
C1 O2 Co2 91.6(3) . . ?
C18 O7 Co2 130.1(4) . 3_646 ?
C18 O8 Co1 146.9(4) . 3_646 ?
H101 O10 H102 105.9 . . ?
H111 O11 H112 109.5 . . ?
H121 O12 H122 123.5 . . ?
H131 O13 H132 110.9 . . ?
H141 O14 H142 110.8 . . ?
H151 O15 H152 110.8 . . ?
H161 O16 H162 109.5 . . ?
H171 O17 H172 109.5 . . ?
H181 O18 H182 109.5 . . ?
H191 O19 H192 114.5 . . ?
H201 O20 H202 109.6 . . ?
H211 O21 H212 109.5 . . ?
H221 O22 H222 109.7 . . ?
H231 O23 H232 103.1 . . ?

loop_
_geom_bond_atom_site_label_1
_geom_bond_atom_site_label_2
_geom_bond_distance
_geom_bond_site_symmetry_2
_geom_bond_publ_flag
Co1 O8 2.078(4) 4_456 ?
Co1 O8 2.078(4) 3_656 ?
Co1 O1 2.141(4) . ?
Co1 O1 2.141(4) 2_665 ?
Co1 N7 2.143(7) . ?
Co1 N8 2.155(7) 1_556 ?
Co2 O7 2.011(4) 3_656 ?
Co2 N6 2.094(4) . ?
Co2 N4 2.143(5) . ?
Co2 O2 2.154(4) . ?
Co2 N5 2.164(5) 1_554 ?
Co2 O1 2.206(4) . ?
C1 O1 1.269(6) . ?
C1 O2 1.277(6) . ?
C1 C2 1.525(8) . ?
C2 N1 1.454(7) . ?
C2 C3 1.531(9) . ?
C2 H2 0.9900 . ?
C3 H3A 0.9700 . ?
C3 H3B 0.9700 . ?
C3 H3C 0.9700 . ?
C4 O3 1.249(8) . ?
C4 N1 1.320(8) . ?
C4 C5 1.500(9) . ?
C5 C6 1.379(9) . ?
C5 C10 1.388(9) . ?
C6 C7 1.365(9) . ?
C6 H6 0.9400 . ?
C7 C8 1.394(9) . ?
C7 C11 1.492(9) . ?
C8 C9 1.404(9) . ?
C8 H8 0.9400 . ?
C9 C10 1.411(9) . ?
C9 C15 1.489(9) . ?
C10 H10 0.9400 . ?
C11 O6 1.246(8) . ?
C11 N2 1.327(9) . ?
C12 C13 1.511(11) . ?
C12 H12A 0.9700 . ?
C12 H12B 0.9700 . ?
C12 H12C 0.9700 . ?
C13 N2 1.472(9) . ?
C13 C14 1.516(10) . ?
C13 H13 0.9900 . ?
C14 O4 1.247(10) . ?
C14 O5 1.265(9) . ?
C15 O9 1.217(7) . ?
C15 N3 1.353(8) . ?
C16 C17 1.534(9) . ?
C16 H16A 0.9700 . ?
C16 H16B 0.9700 . ?
C16 H16C 0.9700 . ?
C17 N3 1.447(8) . ?
C17 C18 1.533(8) . ?
C17 H17 0.9900 . ?
C18 O7 1.259(7) . ?
C18 O8 1.264(6) . ?
C19 C20 1.376(8) . ?
C19 C23 1.392(9) . ?
C19 H19 0.9400 . ?
C20 N4 1.350(8) . ?
C20 H20 0.9400 . ?
C21 N4 1.342(8) . ?
C21 C22 1.372(9) . ?
C21 H21 0.9400 . ?
C22 C23 1.381(9) . ?
C22 H22 0.9400 . ?
C23 C24 1.482(7) . ?
C24 C25 1.379(9) . ?
C24 C28 1.394(9) . ?
C25 C26 1.390(9) . ?
C25 H25 0.9400 . ?
C26 N5 1.338(8) . ?
C26 H26 0.9400 . ?
C27 N5 1.332(8) . ?
C27 C28 1.361(9) . ?
C27 H27 0.9400 . ?
C28 H28 0.9400 . ?
C29 N6 1.321(9) . ?
C29 C30 1.366(10) . ?
C29 H29 0.9400 . ?
C30 C31 1.370(10) . ?
C30 H30 0.9400 . ?
C31 C32 1.379(10) . ?
C31 C31 1.483(12) 2_765 ?
C32 C33 1.371(10) . ?
C32 H32 0.9400 . ?
C33 N6 1.313(9) . ?
C33 H33 0.9400 . ?
C34 N7 1.345(7) . ?
C34 C35 1.356(9) . ?
C34 H34 0.9400 . ?
C35 C36 1.392(8) . ?
C35 H35 0.9400 . ?
C36 C35 1.392(8) 2_665 ?
C36 C37 1.469(10) . ?
C37 C38 1.388(7) . ?
C37 C38 1.388(8) 2_665 ?
C38 C39 1.379(9) . ?
C38 H38 0.9400 . ?
C39 N8 1.340(7) . ?
C39 H39 0.9400 . ?
N1 H1 0.8700 . ?
N2 H2A 0.8700 . ?
N3 H3 0.8700 . ?
N5 Co2 2.164(5) 1_556 ?
N7 C34 1.345(7) 2_665 ?
N8 C39 1.340(7) 2_665 ?
N8 Co1 2.155(7) 1_554 ?
O7 Co2 2.011(4) 3_646 ?
O8 Co1 2.078(4) 3_646 ?
O10 H101 0.8546 . ?
O10 H102 0.8498 . ?
O11 H111 0.8504 . ?
O11 H112 0.8530 . ?
O12 H121 0.8507 . ?
O12 H122 0.8501 . ?
O13 H131 0.8533 . ?
O13 H132 0.8524 . ?
O14 H141 0.8501 . ?
O14 H142 0.8528 . ?
O15 H151 0.8530 . ?
O15 H152 0.8499 . ?
O16 H161 0.8566 . ?
O16 H162 0.8520 . ?
O17 H171 0.8510 . ?
O17 H172 0.8530 . ?
O18 H181 0.8521 . ?
O18 H182 0.8530 . ?
O19 H191 0.8509 . ?
O19 H192 0.8229 . ?
O20 H201 0.8541 . ?
O20 H202 0.8528 . ?
O21 H211 0.8543 . ?
O21 H212 0.8540 . ?
O22 H221 0.8498 . ?
O22 H222 0.8514 . ?
O23 H231 0.8514 . ?
O23 H232 0.8494 . ?

loop_
_geom_hbond_atom_site_label_D
_geom_hbond_atom_site_label_H
_geom_hbond_atom_site_label_A
_geom_hbond_distance_DH
_geom_hbond_distance_HA
_geom_hbond_distance_DA
_geom_hbond_angle_DHA
_geom_hbond_site_symmetry_A
N1 H1 O5 0.87 2.37 3.235(8) 177.0 1_556
N2 H2A O10 0.87 2.54 3.402(9) 171.4 1_554
N3 H3 O5 0.87 2.26 3.122(7) 170.7 1_556
O10 H101 O3 0.85 2.11 2.954(8) 169.9 1_556
O10 H102 O15 0.85 2.39 3.243(13) 179.2 .
O11 H111 O2 0.85 2.00 2.853(7) 178.7 .
O11 H112 O4 0.85 1.90 2.674(8) 150.3 1_556
O12 H121 O5 0.85 2.16 2.836(9) 136.1 1_556
O12 H122 O13 0.85 2.04 2.887(12) 179.5 4_456
O13 H131 O11 0.85 1.99 2.816(9) 162.7 .
O13 H132 O17 0.85 2.22 2.869(13) 133.5 .
O14 H141 O10 0.85 1.94 2.785(11) 178.6 4_556
O14 H142 O9 0.85 2.28 2.808(9) 120.5 .
O15 H151 O4 0.85 1.93 2.722(10) 153.2 1_556
O15 H152 O16 0.85 1.96 2.805(14) 178.5 1_556
O16 H161 O14 0.86 2.14 2.829(11) 136.8 .
O16 H162 O23 0.85 2.24 2.97(2) 144.4 1_554
O17 H171 O13 0.85 2.39 2.869(13) 116.1 .
O17 H172 O16 0.85 2.23 2.791(14) 123.0 .
O18 H181 O6 0.85 2.01 2.862(12) 178.4 1_556
O18 H182 O20 0.85 2.49 2.937(16) 113.2 4_456
O19 H191 O11 0.85 2.15 3.002(14) 179.6 .
O19 H192 O15 0.82 2.31 2.956(16) 135.8 .
O20 H201 O18 0.85 2.19 2.795(13) 127.4 3_656
O20 H202 O17 0.85 2.43 2.916(14) 116.7 .
O21 H211 O18 0.85 2.38 2.942(18) 124.0 1_564
O21 H212 O19 0.85 2.44 3.055(19) 129.9 3_656
O22 H221 O23 0.85 2.05 2.90(2) 177.4 4_456
O22 H222 O12 0.85 1.92 2.764(16) 174.6 .
O23 H231 O20 0.85 2.07 2.926(19) 178.9 1_556
O23 H232 O19 0.85 2.11 2.96(2) 178.4 .

loop_
_geom_torsion_atom_site_label_1
_geom_torsion_atom_site_label_2
_geom_torsion_atom_site_label_3
_geom_torsion_atom_site_label_4
_geom_torsion
_geom_torsion_site_symmetry_1
_geom_torsion_site_symmetry_2
_geom_torsion_site_symmetry_3
_geom_torsion_site_symmetry_4
_geom_torsion_publ_flag
O1 C1 C2 N1 152.9(6) . . . . ?
O2 C1 C2 N1 -30.5(8) . . . . ?
O1 C1 C2 C3 -84.9(7) . . . . ?
O2 C1 C2 C3 91.7(7) . . . . ?
O3 C4 C5 C6 -30.1(10) . . . . ?
N1 C4 C5 C6 152.3(7) . . . . ?
O3 C4 C5 C10 148.1(6) . . . . ?
N1 C4 C5 C10 -29.5(9) . . . . ?
C10 C5 C6 C7 -2.0(11) . . . . ?
C4 C5 C6 C7 176.1(6) . . . . ?
C5 C6 C7 C8 1.4(12) . . . . ?
C5 C6 C7 C11 -179.8(7) . . . . ?
C6 C7 C8 C9 2.1(11) . . . . ?
C11 C7 C8 C9 -176.7(7) . . . . ?
C7 C8 C9 C10 -4.9(11) . . . . ?
C7 C8 C9 C15 176.6(6) . . . . ?
C6 C5 C10 C9 -0.8(10) . . . . ?
C4 C5 C10 C9 -179.0(6) . . . . ?
C8 C9 C10 C5 4.2(10) . . . . ?
C15 C9 C10 C5 -177.2(6) . . . . ?
C6 C7 C11 O6 -149.3(8) . . . . ?
C8 C7 C11 O6 29.4(12) . . . . ?
C6 C7 C11 N2 27.8(11) . . . . ?
C8 C7 C11 N2 -153.4(7) . . . . ?
N2 C13 C14 O4 -9.2(10) . . . . ?
C12 C13 C14 O4 114.4(9) . . . . ?
N2 C13 C14 O5 173.5(7) . . . . ?
C12 C13 C14 O5 -62.9(10) . . . . ?
C8 C9 C15 O9 24.7(10) . . . . ?
C10 C9 C15 O9 -153.8(7) . . . . ?
C8 C9 C15 N3 -155.1(6) . . . . ?
C10 C9 C15 N3 26.4(9) . . . . ?
N3 C17 C18 O7 -36.8(8) . . . . ?
C16 C17 C18 O7 83.2(7) . . . . ?
N3 C17 C18 O8 146.5(6) . . . . ?
C16 C17 C18 O8 -93.5(7) . . . . ?
C23 C19 C20 N4 -0.1(10) . . . . ?
N4 C21 C22 C23 2.0(11) . . . . ?
C21 C22 C23 C19 -3.7(10) . . . . ?
C21 C22 C23 C24 178.4(6) . . . . ?
C20 C19 C23 C22 2.8(10) . . . . ?
C20 C19 C23 C24 -179.4(6) . . . . ?
C22 C23 C24 C25 41.5(10) . . . . ?
C19 C23 C24 C25 -136.3(7) . . . . ?
C22 C23 C24 C28 -136.8(7) . . . . ?
C19 C23 C24 C28 45.5(9) . . . . ?
C28 C24 C25 C26 0.3(10) . . . . ?
C23 C24 C25 C26 -178.0(7) . . . . ?
C24 C25 C26 N5 1.6(11) . . . . ?
N5 C27 C28 C24 1.4(11) . . . . ?
C25 C24 C28 C27 -1.6(10) . . . . ?
C23 C24 C28 C27 176.7(6) . . . . ?
N6 C29 C30 C31 0.3(19) . . . . ?
C29 C30 C31 C32 0.8(16) . . . . ?
C29 C30 C31 C31 177.1(8) . . . 2_765 ?
C30 C31 C32 C33 -1.3(15) . . . . ?
C31 C31 C32 C33 -177.6(7) 2_765 . . . ?
C31 C32 C33 N6 0.7(17) . . . . ?
N7 C34 C35 C36 1.0(10) . . . . ?
C34 C35 C36 C35 -0.5(5) . . . 2_665 ?
C34 C35 C36 C37 179.5(5) . . . . ?
C35 C36 C37 C38 42.0(4) . . . . ?
C35 C36 C37 C38 -138.0(4) 2_665 . . . ?
C35 C36 C37 C38 -138.0(4) . . . 2_665 ?
C35 C36 C37 C38 42.0(4) 2_665 . . 2_665 ?
C38 C37 C38 C39 0.0(4) 2_665 . . . ?
C36 C37 C38 C39 180.0(4) . . . . ?
C37 C38 C39 N8 0.1(9) . . . . ?
O3 C4 N1 C2 -5.8(10) . . . . ?
C5 C4 N1 C2 171.8(5) . . . . ?
C1 C2 N1 C4 -72.2(8) . . . . ?
C3 C2 N1 C4 165.0(6) . . . . ?
O6 C11 N2 C13 -1.0(13) . . . . ?
C7 C11 N2 C13 -178.2(7) . . . . ?
C12 C13 N2 C11 119.1(9) . . . . ?
C14 C13 N2 C11 -116.3(8) . . . . ?
O9 C15 N3 C17 3.3(9) . . . . ?
C9 C15 N3 C17 -176.9(5) . . . . ?
C18 C17 N3 C15 -71.2(7) . . . . ?
C16 C17 N3 C15 168.1(6) . . . . ?
C22 C21 N4 C20 0.8(10) . . . . ?
C22 C21 N4 Co2 -179.6(5) . . . . ?
C19 C20 N4 C21 -1.8(9) . . . . ?
C19 C20 N4 Co2 178.6(5) . . . . ?
O7 Co2 N4 C21 142.6(5) 3_656 . . . ?
N6 Co2 N4 C21 -123.7(5) . . . . ?
O2 Co2 N4 C21 -21.6(5) . . . . ?
N5 Co2 N4 C21 -61(4) 1_554 . . . ?
O1 Co2 N4 C21 38.6(5) . . . . ?
O7 Co2 N4 C20 -37.8(5) 3_656 . . . ?
N6 Co2 N4 C20 55.9(5) . . . . ?
O2 Co2 N4 C20 158.0(5) . . . . ?
N5 Co2 N4 C20 119(3) 1_554 . . . ?
O1 Co2 N4 C20 -141.8(5) . . . . ?
C28 C27 N5 C26 0.5(10) . . . . ?
C28 C27 N5 Co2 176.5(5) . . . 1_556 ?
C25 C26 N5 C27 -1.9(10) . . . . ?
C25 C26 N5 Co2 -178.0(6) . . . 1_556 ?
C32 C33 N6 C29 0.4(14) . . . . ?
C32 C33 N6 Co2 -179.5(8) . . . . ?
C30 C29 N6 C33 -1.0(16) . . . . ?
C30 C29 N6 Co2 178.9(9) . . . . ?
O7 Co2 N6 C33 -16.2(7) 3_656 . . . ?
N4 Co2 N6 C33 -106.0(7) . . . . ?
O2 Co2 N6 C33 164.4(7) . . . . ?
N5 Co2 N6 C33 76.8(7) 1_554 . . . ?
O1 Co2 N6 C33 159.8(7) . . . . ?
O7 Co2 N6 C29 163.9(7) 3_656 . . . ?
N4 Co2 N6 C29 74.1(7) . . . . ?
O2 Co2 N6 C29 -15.5(7) . . . . ?
N5 Co2 N6 C29 -103.1(7) 1_554 . . . ?
O1 Co2 N6 C29 -20.1(11) . . . . ?
C35 C34 N7 C34 -0.5(5) . . . 2_665 ?
C35 C34 N7 Co1 179.5(5) . . . . ?
O8 Co1 N7 C34 -44.6(3) 4_456 . . . ?
O8 Co1 N7 C34 135.4(3) 3_656 . . . ?
O1 Co1 N7 C34 42.6(3) . . . . ?
O1 Co1 N7 C34 -137.4(3) 2_665 . . . ?
N8 Co1 N7 C34 -163(100) 1_556 . . . ?
O8 Co1 N7 C34 135.4(3) 4_456 . . 2_665 ?
O8 Co1 N7 C34 -44.6(3) 3_656 . . 2_665 ?
O1 Co1 N7 C34 -137.4(3) . . . 2_665 ?
O1 Co1 N7 C34 42.6(3) 2_665 . . 2_665 ?
N8 Co1 N7 C34 17(100) 1_556 . . 2_665 ?
C38 C39 N8 C39 0.0(5) . . . 2_665 ?
C38 C39 N8 Co1 180.0(5) . . . 1_554 ?
O2 C1 O1 Co1 175.4(5) . . . . ?
C2 C1 O1 Co1 -7.9(12) . . . . ?
O2 C1 O1 Co2 0.2(6) . . . . ?
C2 C1 O1 Co2 176.9(6) . . . . ?
O8 Co1 O1 C1 2.6(8) 4_456 . . . ?
O8 Co1 O1 C1 -173.0(9) 3_656 . . . ?
O1 Co1 O1 C1 94.9(8) 2_665 . . . ?
N7 Co1 O1 C1 -85.1(8) . . . . ?
N8 Co1 O1 C1 94.9(8) 1_556 . . . ?
O8 Co1 O1 Co2 177.1(2) 4_456 . . . ?
O8 Co1 O1 Co2 1.5(2) 3_656 . . . ?
O1 Co1 O1 Co2 -90.7(2) 2_665 . . . ?
N7 Co1 O1 Co2 89.3(2) . . . . ?
N8 Co1 O1 Co2 -90.7(2) 1_556 . . . ?
O7 Co2 O1 C1 -179.0(4) 3_656 . . . ?
N6 Co2 O1 C1 5.0(8) . . . . ?
N4 Co2 O1 C1 -89.1(4) . . . . ?
O2 Co2 O1 C1 -0.1(4) . . . . ?
N5 Co2 O1 C1 87.8(4) 1_554 . . . ?
O7 Co2 O1 Co1 3.7(3) 3_656 . . . ?
N6 Co2 O1 Co1 -172.2(5) . . . . ?
N4 Co2 O1 Co1 93.6(2) . . . . ?
O2 Co2 O1 Co1 -177.4(3) . . . . ?
N5 Co2 O1 Co1 -89.5(2) 1_554 . . . ?
O1 C1 O2 Co2 -0.2(6) . . . . ?
C2 C1 O2 Co2 -177.0(5) . . . . ?
O7 Co2 O2 C1 4.1(8) 3_656 . . . ?
N6 Co2 O2 C1 -178.2(4) . . . . ?
N4 Co2 O2 C1 91.4(4) . . . . ?
N5 Co2 O2 C1 -90.6(4) 1_554 . . . ?
O1 Co2 O2 C1 0.1(3) . . . . ?
O8 C18 O7 Co2 2.6(10) . . . 3_646 ?
C17 C18 O7 Co2 -173.9(4) . . . 3_646 ?
O7 C18 O8 Co1 11.3(13) . . . 3_646 ?
C17 C18 O8 Co1 -172.3(6) . . . 3_646 ?
